data_7218367
loop_
_publ_author_name
'Wang, Xiaojuan'
'Zhang, Qi'
'Jiang, Linglei'
'Xu, Yun'
'Mei, Xuefeng'

_publ_section_title
;
 Isostructurality in six celecoxib co-crystals introduced by solvent
 inclusion
;
_journal_issue 48
_journal_name_full CrystEngComm
_journal_page_first 10959
_journal_paper_doi 10.1039/C4CE01854K
_journal_volume 16
_journal_year 2014
_chemical_formula_sum 'C31 H28 F3 N5 O3 S'
_chemical_formula_weight 607.65
_chemical_name_systematic
; 
 ? 
;
_space_group_IT_number 15
_symmetry_cell_setting monoclinic
_symmetry_space_group_name_Hall '-C 2yc'
_symmetry_space_group_name_H-M 'C 1 2/c 1'
_atom_sites_solution_hydrogens geom
_atom_sites_solution_primary direct
_atom_sites_solution_secondary difmap
_audit_creation_method SHELXL-97
_cell_angle_alpha 90.00
_cell_angle_beta 92.248(3)
_cell_angle_gamma 90.00
_cell_formula_units_Z 8
_cell_length_a 21.5985(15)
_cell_length_b 9.9370(7)
_cell_length_c 28.061(2)
_cell_measurement_temperature 296(2)
_cell_volume 6017.9(7)
_computing_structure_refinement 'SHELXL-97 (Sheldrick, 2008)'
_computing_structure_solution 'SHELXS-97 (Sheldrick, 2008)'
_diffrn_ambient_temperature 296(2)
_diffrn_measured_fraction_theta_full 0.991
_diffrn_measured_fraction_theta_max 0.991
_diffrn_radiation_monochromator graphite
_diffrn_radiation_source 'fine-focus sealed tube'
_diffrn_radiation_type MoK\a
_diffrn_radiation_wavelength 0.71073
_diffrn_reflns_av_R_equivalents 0.0327
_diffrn_reflns_av_sigmaI/netI 0.0391
_diffrn_reflns_limit_h_max 27
_diffrn_reflns_limit_h_min -28
_diffrn_reflns_limit_k_max 11
_diffrn_reflns_limit_k_min -12
_diffrn_reflns_limit_l_max 36
_diffrn_reflns_limit_l_min -36
_diffrn_reflns_number 25216
_diffrn_reflns_theta_full 27.58
_diffrn_reflns_theta_max 27.58
_diffrn_reflns_theta_min 1.45
_exptl_absorpt_coefficient_mu 0.167
_exptl_crystal_density_diffrn 1.341
_exptl_crystal_density_method 'not measured'
_exptl_crystal_F_000 2392
_refine_diff_density_max 1.023
_refine_diff_density_min -0.693
_refine_diff_density_rms 0.066
_refine_ls_extinction_method none
_refine_ls_goodness_of_fit_ref 1.072
_refine_ls_hydrogen_treatment mixed
_refine_ls_matrix_type full
_refine_ls_number_parameters 398
_refine_ls_number_reflns 6910
_refine_ls_number_restraints 397
_refine_ls_restrained_S_all 1.195
_refine_ls_R_factor_all 0.1288
_refine_ls_R_factor_gt 0.0818
_refine_ls_shift/su_max 0.001
_refine_ls_shift/su_mean 0.000
_refine_ls_structure_factor_coef Fsqd
_refine_ls_weighting_details 'calc w=1/[\s^2^(Fo^2^)+(0.1400P)^2^+8.5793P] where P=(Fo^2^+2Fc^2^)/3'
_refine_ls_weighting_scheme calc
_refine_ls_wR_factor_gt 0.2448
_refine_ls_wR_factor_ref 0.2803
_reflns_number_gt 4044
_reflns_number_total 6910
_reflns_threshold_expression >2sigma(I)
_cod_data_source_file c4ce01854k2.cif
_cod_data_source_block mo_2014263_0m
_cod_depositor_comments 'Adding full bibliography for 7218359--7218367.cif.'
_cod_original_sg_symbol_H-M C2/c
_cod_database_code 7218367

loop_
_symmetry_equiv_pos_as_xyz
'x, y, z'
'-x, y, -z+1/2'
'x+1/2, y+1/2, z'
'-x+1/2, y+1/2, -z+1/2'
'-x, -y, -z'
'x, -y, z-1/2'
'-x+1/2, -y+1/2, -z'
'x+1/2, -y+1/2, z-1/2'

loop_
_atom_site_label
_atom_site_type_symbol
_atom_site_fract_x
_atom_site_fract_y
_atom_site_fract_z
_atom_site_U_iso_or_equiv
_atom_site_adp_type
_atom_site_occupancy
_atom_site_symmetry_multiplicity
_atom_site_calc_flag
_atom_site_refinement_flags
S1 S 1.06877(4) 0.80485(10) 0.14192(4) 0.0510(3) Uani 1 1 d U
C10 C 0.7581(3) 0.4967(6) -0.02675(17) 0.0856(15) Uani 1 1 d U
H5 H 0.7731 0.5746 -0.0429 0.128 Uiso 1 1 calc R
H4 H 0.7158 0.4800 -0.0369 0.128 Uiso 1 1 calc R
H6 H 0.7830 0.4201 -0.0343 0.128 Uiso 1 1 calc R
O2 O 1.06299(15) 0.8048(3) 0.09099(10) 0.0701(9) Uani 1 1 d U
O2S O 0.0000 0.4515(10) 0.2500 0.207(5) Uani 1 2 d SU
O1 O 1.08541(13) 0.9252(3) 0.16674(12) 0.0677(8) Uani 1 1 d U
F3 F 0.66329(18) 0.5670(6) 0.29631(15) 0.1510(18) Uani 1 1 d U
N3 N 1.11881(16) 0.6938(4) 0.15553(15) 0.0586(9) Uani 1 1 d U
N1 N 0.80825(15) 0.6429(4) 0.25091(13) 0.0631(9) Uani 1 1 d U
C1 C 0.7511(2) 0.5946(5) 0.25322(18) 0.0731(13) Uani 1 1 d U
F2 F 0.7346(3) 0.6737(7) 0.32842(18) 0.218(3) Uani 1 1 d U
N2' N 0.89869(19) 0.5529(4) -0.09840(15) 0.0706(10) Uani 1 1 d U
C14 C 0.99604(16) 0.7531(4) 0.16232(13) 0.0451(8) Uani 1 1 d U
C13 C 0.96484(17) 0.8311(4) 0.19418(13) 0.0473(9) Uani 1 1 d U
H11 H 0.9826 0.9099 0.2063 0.057 Uiso 1 1 calc R
C12 C 0.90666(17) 0.7912(4) 0.20810(14) 0.0489(9) Uani 1 1 d U
H12 H 0.8853 0.8426 0.2298 0.059 Uiso 1 1 calc R
C11 C 0.88075(16) 0.6750(4) 0.18961(14) 0.0468(8) Uani 1 1 d U
N2 N 0.82041(14) 0.6348(3) 0.20413(12) 0.0518(8) Uani 1 1 d U
O1S O 0.0000 0.1767(7) 0.2500 0.120(2) Uani 1 2 d SU
C3 C 0.77183(17) 0.5833(4) 0.17708(15) 0.0553(10) Uani 1 1 d U
C4 C 0.77002(17) 0.5641(4) 0.12553(15) 0.0532(9) Uani 1 1 d U
C9 C 0.79165(19) 0.6588(4) 0.09389(16) 0.0602(10) Uani 1 1 d U
H8 H 0.8091 0.7384 0.1055 0.072 Uiso 1 1 calc R
C8 C 0.78758(19) 0.6362(5) 0.04541(17) 0.0643(11) Uani 1 1 d U
H7 H 0.8027 0.7011 0.0250 0.077 Uiso 1 1 calc R
C7 C 0.7618(2) 0.5205(5) 0.02627(16) 0.0642(11) Uani 1 1 d U
C16 C 0.91269(17) 0.5944(4) 0.15904(15) 0.0551(10) Uani 1 1 d U
H9 H 0.8954 0.5139 0.1480 0.066 Uiso 1 1 calc R
C15 C 0.97021(17) 0.6335(4) 0.14493(15) 0.0552(10) Uani 1 1 d U
H10 H 0.9918 0.5805 0.1239 0.066 Uiso 1 1 calc R
C17 C 0.7204(4) 0.5950(12) 0.2982(3) 0.147(2) Uani 1 1 d U
F1 F 0.7407(3) 0.4824(10) 0.3233(2) 0.218(2) Uani 1 1 d U
C2 C 0.7264(2) 0.5566(5) 0.20869(16) 0.0683(12) Uani 1 1 d U
H1 H 0.6874 0.5207 0.2018 0.082 Uiso 1 1 calc R
C6 C 0.7389(2) 0.4272(5) 0.05823(17) 0.0672(12) Uani 1 1 d U
H3 H 0.7204 0.3488 0.0465 0.081 Uiso 1 1 calc R
C5 C 0.7430(2) 0.4477(5) 0.10634(16) 0.0625(11) Uani 1 1 d U
H2 H 0.7276 0.3830 0.1266 0.075 Uiso 1 1 calc R
C11' C 0.8816(3) 0.6769(6) -0.1090(2) 0.0838(15) Uani 1 1 d U
H8' H 0.8629 0.6936 -0.1389 0.101 Uiso 1 1 calc R
C12' C 0.8903(3) 0.7848(5) -0.0773(2) 0.0844(15) Uani 1 1 d U
H7' H 0.8786 0.8714 -0.0865 0.101 Uiso 1 1 calc R
C8' C 0.9163(2) 0.7624(5) -0.03249(19) 0.0701(12) Uani 1 1 d U
C7' C 0.9256(2) 0.8657(6) 0.0062(2) 0.0814(14) Uani 1 1 d U
H6' H 0.9422 0.8361 0.0354 0.098 Uiso 1 1 calc R
C6' C 0.9131(2) 0.9876(6) 0.0025(2) 0.0804(14) Uani 1 1 d U
H5' H 0.8980 1.0173 -0.0272 0.096 Uiso 1 1 calc R
C3' C 0.9199(2) 1.0894(5) 0.04059(16) 0.0633(11) Uani 1 1 d U
C4' C 0.9019(3) 1.2185(5) 0.03000(19) 0.0755(13) Uani 1 1 d U
H3' H 0.8870 1.2401 -0.0006 0.091 Uiso 1 1 calc R
C5' C 0.9058(3) 1.3150(5) 0.0644(2) 0.0858(15) Uani 1 1 d U
H4' H 0.8927 1.4014 0.0562 0.103 Uiso 1 1 calc R
N1' N 0.9271(3) 1.2939(5) 0.10871(18) 0.0925(14) Uani 1 1 d U
C10' C 0.9239(2) 0.5342(5) -0.0555(2) 0.0766(13) Uani 1 1 d U
H9' H 0.9364 0.4476 -0.0471 0.092 Uiso 1 1 calc R
C9' C 0.9329(2) 0.6333(6) -0.02252(19) 0.0772(13) Uani 1 1 d U
H10' H 0.9507 0.6124 0.0073 0.093 Uiso 1 1 calc R
C2' C 0.9414(3) 1.0674(6) 0.0866(2) 0.0935(17) Uani 1 1 d U
H2' H 0.9540 0.9817 0.0960 0.112 Uiso 1 1 calc R
C1' C 0.9442(4) 1.1707(7) 0.1182(2) 0.108(2) Uani 1 1 d U
H1' H 0.9595 1.1521 0.1490 0.130 Uiso 1 1 calc R
C1S C 0.0494(5) 0.2447(12) 0.2353(5) 0.185(4) Uani 1 1 d U
H1S1 H 0.0555 0.2191 0.2025 0.222 Uiso 1 1 calc R
H1S2 H 0.0853 0.2130 0.2539 0.222 Uiso 1 1 calc R
C2S C 0.0497(8) 0.3808(14) 0.2372(6) 0.235(5) Uani 1 1 d U
H2S1 H 0.0838 0.4063 0.2589 0.282 Uiso 1 1 calc R
H2S2 H 0.0602 0.4125 0.2059 0.282 Uiso 1 1 calc R
H14 H 1.129(3) 0.675(6) 0.186(2) 0.10(2) Uiso 1 1 d .
H13 H 1.1155(19) 0.610(5) 0.1403(15) 0.054(12) Uiso 1 1 d .

loop_
_atom_site_aniso_label
_atom_site_aniso_U_11
_atom_site_aniso_U_22
_atom_site_aniso_U_33
_atom_site_aniso_U_23
_atom_site_aniso_U_13
_atom_site_aniso_U_12
S1 0.0429(5) 0.0538(6) 0.0563(6) 0.0034(4) 0.0006(4) -0.0043(4)
C10 0.081(3) 0.103(4) 0.072(3) -0.010(3) -0.001(3) 0.004(3)
O2 0.0664(18) 0.089(2) 0.0557(17) 0.0144(15) 0.0051(14) -0.0040(16)
O2S 0.378(18) 0.089(6) 0.151(8) 0.000 -0.019(10) 0.000
O1 0.0533(16) 0.0570(17) 0.093(2) -0.0078(15) 0.0065(15) -0.0140(13)
F3 0.098(2) 0.233(5) 0.125(3) -0.035(3) 0.043(2) -0.083(3)
N3 0.0446(18) 0.065(2) 0.066(2) -0.006(2) -0.0037(16) 0.0047(16)
N1 0.0471(18) 0.081(2) 0.062(2) -0.0128(19) 0.0042(15) -0.0167(17)
C1 0.051(2) 0.095(3) 0.074(3) -0.018(2) 0.006(2) -0.025(2)
F2 0.214(4) 0.311(6) 0.136(3) -0.127(4) 0.100(3) -0.181(4)
N2' 0.074(2) 0.061(2) 0.077(3) -0.014(2) 0.008(2) 0.003(2)
C14 0.0363(16) 0.047(2) 0.051(2) 0.0011(16) -0.0053(14) -0.0003(15)
C13 0.0457(19) 0.0421(19) 0.054(2) -0.0043(16) -0.0051(16) -0.0055(15)
C12 0.0444(19) 0.047(2) 0.055(2) -0.0076(17) 0.0005(16) -0.0005(16)
C11 0.0347(16) 0.049(2) 0.056(2) -0.0022(17) -0.0049(15) -0.0012(15)
N2 0.0392(15) 0.0586(19) 0.0573(18) -0.0068(16) -0.0034(13) -0.0071(14)
O1S 0.139(6) 0.095(5) 0.128(5) 0.000 0.024(4) 0.000
C3 0.0419(19) 0.057(2) 0.067(2) -0.0027(19) -0.0075(17) -0.0092(17)
C4 0.0420(19) 0.056(2) 0.060(2) -0.0005(18) -0.0117(16) -0.0049(17)
C9 0.050(2) 0.059(2) 0.071(3) 0.000(2) -0.0098(19) -0.0084(19)
C8 0.050(2) 0.071(3) 0.071(3) 0.009(2) -0.003(2) -0.006(2)
C7 0.049(2) 0.078(3) 0.064(2) -0.003(2) -0.0070(18) 0.004(2)
C16 0.0435(19) 0.054(2) 0.067(2) -0.0146(19) -0.0055(17) -0.0068(17)
C15 0.0438(19) 0.055(2) 0.066(2) -0.0174(19) 0.0003(17) -0.0010(17)
C17 0.123(4) 0.235(6) 0.086(4) -0.028(4) 0.029(3) -0.119(4)
F1 0.215(4) 0.310(6) 0.135(4) 0.039(4) 0.074(3) -0.006(5)
C2 0.048(2) 0.085(3) 0.072(3) -0.006(2) 0.0010(19) -0.021(2)
C6 0.067(3) 0.059(3) 0.074(3) -0.009(2) -0.015(2) -0.011(2)
C5 0.058(2) 0.058(2) 0.070(3) 0.004(2) -0.012(2) -0.012(2)
C11' 0.090(4) 0.090(4) 0.071(3) -0.005(3) -0.001(3) 0.007(3)
C12' 0.094(4) 0.051(3) 0.109(4) -0.005(3) 0.020(3) 0.006(2)
C8' 0.057(2) 0.076(3) 0.078(3) -0.021(2) 0.014(2) -0.005(2)
C7' 0.074(3) 0.077(3) 0.093(4) -0.008(3) 0.004(3) 0.002(3)
C6' 0.072(3) 0.078(3) 0.093(3) -0.016(3) 0.016(3) -0.005(3)
C3' 0.054(2) 0.074(3) 0.062(3) -0.018(2) 0.0053(19) 0.000(2)
C4' 0.084(3) 0.072(3) 0.070(3) 0.005(2) -0.010(2) -0.005(3)
C5' 0.092(4) 0.061(3) 0.105(4) 0.000(3) 0.002(3) 0.007(3)
N1' 0.117(4) 0.075(3) 0.085(3) -0.026(2) 0.006(3) 0.010(3)
C10' 0.077(3) 0.060(3) 0.093(4) -0.005(3) 0.010(3) 0.009(2)
C9' 0.073(3) 0.081(3) 0.078(3) -0.015(3) 0.002(2) 0.007(3)
C2' 0.122(5) 0.073(3) 0.083(3) -0.008(3) -0.020(3) 0.031(3)
C1' 0.156(6) 0.101(4) 0.066(3) -0.020(3) -0.026(3) 0.030(4)
C1S 0.175(9) 0.147(7) 0.234(10) 0.048(8) 0.017(8) -0.008(7)
C2S 0.327(15) 0.149(9) 0.235(10) -0.030(9) 0.106(10) -0.066(9)

loop_
_atom_type_symbol
_atom_type_description
_atom_type_scat_dispersion_real
_atom_type_scat_dispersion_imag
_atom_type_scat_source
C C 0.0033 0.0016 'International Tables Vol C Tables 4.2.6.8 and 6.1.1.4'
H H 0.0000 0.0000 'International Tables Vol C Tables 4.2.6.8 and 6.1.1.4'
N N 0.0061 0.0033 'International Tables Vol C Tables 4.2.6.8 and 6.1.1.4'
O O 0.0106 0.0060 'International Tables Vol C Tables 4.2.6.8 and 6.1.1.4'
F F 0.0171 0.0103 'International Tables Vol C Tables 4.2.6.8 and 6.1.1.4'
S S 0.1246 0.1234 'International Tables Vol C Tables 4.2.6.8 and 6.1.1.4'

loop_
_geom_angle_atom_site_label_1
_geom_angle_atom_site_label_2
_geom_angle_atom_site_label_3
_geom_angle
_geom_angle_site_symmetry_1
O1 S1 O2 120.0(2) .
O1 S1 N3 108.1(2) .
O2 S1 N3 105.9(2) .
O1 S1 C14 107.24(18) .
O2 S1 C14 106.24(18) .
N3 S1 C14 109.04(19) .
C7 C10 H5 109.5 .
C7 C10 H4 109.5 .
H5 C10 H4 109.5 .
C7 C10 H6 109.5 .
H5 C10 H6 109.5 .
H4 C10 H6 109.5 .
C2S O2S C2S 117.0(14) 2
S1 N3 H14 121(4) .
S1 N3 H13 118(3) .
H14 N3 H13 106(5) .
C1 N1 N2 104.0(3) .
N1 C1 C2 112.2(4) .
N1 C1 C17 120.0(5) .
C2 C1 C17 127.7(5) .
C10' N2' C11' 116.2(4) .
C13 C14 C15 120.5(3) .
C13 C14 S1 120.6(3) .
C15 C14 S1 118.9(3) .
C14 C13 C12 119.5(3) .
C14 C13 H11 120.3 .
C12 C13 H11 120.3 .
C11 C12 C13 119.6(3) .
C11 C12 H12 120.2 .
C13 C12 H12 120.2 .
C12 C11 C16 121.1(3) .
C12 C11 N2 119.1(3) .
C16 C11 N2 119.8(3) .
N1 N2 C3 112.7(3) .
N1 N2 C11 118.2(3) .
C3 N2 C11 129.1(3) .
C1S O1S C1S 119.5(12) 2
N2 C3 C2 105.4(4) .
N2 C3 C4 126.1(4) .
C2 C3 C4 128.6(4) .
C9 C4 C5 117.5(4) .
C9 C4 C3 123.4(4) .
C5 C4 C3 119.1(4) .
C8 C9 C4 120.8(4) .
C8 C9 H8 119.6 .
C4 C9 H8 119.6 .
C7 C8 C9 122.0(4) .
C7 C8 H7 119.0 .
C9 C8 H7 119.0 .
C8 C7 C6 116.9(4) .
C8 C7 C10 121.4(5) .
C6 C7 C10 121.7(4) .
C15 C16 C11 119.6(4) .
C15 C16 H9 120.2 .
C11 C16 H9 120.2 .
C16 C15 C14 119.7(4) .
C16 C15 H10 120.2 .
C14 C15 H10 120.2 .
F2 C17 F3 113.7(8) .
F2 C17 F1 95.8(8) .
F3 C17 F1 97.7(7) .
F2 C17 C1 120.7(6) .
F3 C17 C1 116.2(6) .
F1 C17 C1 107.0(9) .
C3 C2 C1 105.7(4) .
C3 C2 H1 127.2 .
C1 C2 H1 127.2 .
C5 C6 C7 121.8(4) .
C5 C6 H3 119.1 .
C7 C6 H3 119.1 .
C6 C5 C4 121.1(4) .
C6 C5 H2 119.5 .
C4 C5 H2 119.5 .
N2' C11' C12' 122.8(5) .
N2' C11' H8' 118.6 .
C12' C11' H8' 118.6 .
C8' C12' C11' 119.8(5) .
C8' C12' H7' 120.1 .
C11' C12' H7' 120.1 .
C9' C8' C12' 115.9(5) .
C9' C8' C7' 118.0(5) .
C12' C8' C7' 126.0(5) .
C6' C7' C8' 125.6(6) .
C6' C7' H6' 117.2 .
C8' C7' H6' 117.2 .
C7' C6' C3' 126.2(6) .
C7' C6' H5' 116.9 .
C3' C6' H5' 116.9 .
C4' C3' C2' 115.9(4) .
C4' C3' C6' 117.7(5) .
C2' C3' C6' 126.4(5) .
C5' C4' C3' 119.8(5) .
C5' C4' H3' 120.1 .
C3' C4' H3' 120.1 .
N1' C5' C4' 124.3(5) .
N1' C5' H4' 117.8 .
C4' C5' H4' 117.8 .
C1' N1' C5' 115.2(5) .
N2' C10' C9' 124.3(5) .
N2' C10' H9' 117.8 .
C9' C10' H9' 117.8 .
C8' C9' C10' 120.9(5) .
C8' C9' H10' 119.5 .
C10' C9' H10' 119.5 .
C1' C2' C3' 120.0(5) .
C1' C2' H2' 120.0 .
C3' C2' H2' 120.0 .
N1' C1' C2' 124.8(6) .
N1' C1' H1' 117.6 .
C2' C1' H1' 117.6 .
O1S C1S C2S 119.7(12) .
O1S C1S H1S1 107.4 .
C2S C1S H1S1 107.4 .
O1S C1S H1S2 107.4 .
C2S C1S H1S2 107.4 .
H1S1 C1S H1S2 106.9 .
O2S C2S C1S 122.0(14) .
O2S C2S H2S1 106.8 .
C1S C2S H2S1 106.8 .
O2S C2S H2S2 106.8 .
C1S C2S H2S2 106.8 .
H2S1 C2S H2S2 106.7 .

loop_
_geom_bond_atom_site_label_1
_geom_bond_atom_site_label_2
_geom_bond_distance
_geom_bond_site_symmetry_2
S1 O1 1.423(3) .
S1 O2 1.430(3) .
S1 N3 1.581(4) .
S1 C14 1.769(4) .
C10 C7 1.505(6) .
C10 H5 0.9600 .
C10 H4 0.9600 .
C10 H6 0.9600 .
O2S C2S 1.344(15) 2
O2S C2S 1.344(15) .
F3 C17 1.263(8) .
N3 H14 0.89(6) .
N3 H13 0.93(5) .
N1 C1 1.328(5) .
N1 N2 1.351(5) .
C1 C2 1.391(6) .
C1 C17 1.450(8) .
F2 C17 1.184(8) .
N2' C10' 1.316(6) .
N2' C11' 1.318(7) .
C14 C13 1.379(5) .
C14 C15 1.393(5) .
C13 C12 1.388(5) .
C13 H11 0.9300 .
C12 C11 1.375(5) .
C12 H12 0.9300 .
C11 C16 1.378(5) .
C11 N2 1.437(5) .
N2 C3 1.370(5) .
O1S C1S 1.341(10) 2
O1S C1S 1.341(10) .
C3 C2 1.373(6) .
C3 C4 1.458(6) .
C4 C9 1.387(6) .
C4 C5 1.394(6) .
C9 C8 1.378(6) .
C9 H8 0.9300 .
C8 C7 1.378(6) .
C8 H7 0.9300 .
C7 C6 1.393(7) .
C16 C15 1.375(5) .
C16 H9 0.9300 .
C15 H10 0.9300 .
C17 F1 1.384(13) .
C2 H1 0.9300 .
C6 C5 1.365(6) .
C6 H3 0.9300 .
C5 H2 0.9300 .
C11' C12' 1.403(7) .
C11' H8' 0.9300 .
C12' C8' 1.373(8) .
C12' H7' 0.9300 .
C8' C9' 1.358(7) .
C8' C7' 1.502(7) .
C7' C6' 1.245(7) .
C7' H6' 0.9300 .
C6' C3' 1.476(7) .
C6' H5' 0.9300 .
C3' C4' 1.370(7) .
C3' C2' 1.371(7) .
C4' C5' 1.360(7) .
C4' H3' 0.9300 .
C5' N1' 1.326(7) .
C5' H4' 0.9300 .
N1' C1' 1.304(8) .
C10' C9' 1.359(7) .
C10' H9' 0.9300 .
C9' H10' 0.9300 .
C2' C1' 1.357(8) .
C2' H2' 0.9300 .
C1' H1' 0.9300 .
C1S C2S 1.353(17) .
C1S H1S1 0.9700 .
C1S H1S2 0.9700 .
C2S H2S1 0.9700 .
C2S H2S2 0.9700 .

loop_
_geom_torsion_atom_site_label_1
_geom_torsion_atom_site_label_2
_geom_torsion_atom_site_label_3
_geom_torsion_atom_site_label_4
_geom_torsion
_geom_torsion_site_symmetry_1
N2 N1 C1 C2 -0.4(6) .
N2 N1 C1 C17 -176.2(7) .
O1 S1 C14 C13 3.9(4) .
O2 S1 C14 C13 -125.5(3) .
N3 S1 C14 C13 120.8(3) .
O1 S1 C14 C15 -177.4(3) .
O2 S1 C14 C15 53.2(4) .
N3 S1 C14 C15 -60.5(4) .
C15 C14 C13 C12 -1.4(6) .
S1 C14 C13 C12 177.3(3) .
C14 C13 C12 C11 -0.6(6) .
C13 C12 C11 C16 2.8(6) .
C13 C12 C11 N2 -179.8(3) .
C1 N1 N2 C3 0.4(5) .
C1 N1 N2 C11 -177.5(4) .
C12 C11 N2 N1 -44.0(5) .
C16 C11 N2 N1 133.4(4) .
C12 C11 N2 C3 138.5(4) .
C16 C11 N2 C3 -44.1(6) .
N1 N2 C3 C2 -0.3(5) .
C11 N2 C3 C2 177.3(4) .
N1 N2 C3 C4 178.8(4) .
C11 N2 C3 C4 -3.5(7) .
N2 C3 C4 C9 -43.1(6) .
C2 C3 C4 C9 135.8(5) .
N2 C3 C4 C5 139.6(4) .
C2 C3 C4 C5 -41.5(7) .
C5 C4 C9 C8 -1.3(6) .
C3 C4 C9 C8 -178.7(4) .
C4 C9 C8 C7 0.5(7) .
C9 C8 C7 C6 0.9(7) .
C9 C8 C7 C10 -179.5(4) .
C12 C11 C16 C15 -3.1(6) .
N2 C11 C16 C15 179.5(4) .
C11 C16 C15 C14 1.1(6) .
C13 C14 C15 C16 1.1(6) .
S1 C14 C15 C16 -177.6(3) .
N1 C1 C17 F2 25.2(15) .
C2 C1 C17 F2 -149.9(9) .
N1 C1 C17 F3 169.5(8) .
C2 C1 C17 F3 -5.5(15) .
N1 C1 C17 F1 -82.6(8) .
C2 C1 C17 F1 102.3(8) .
N2 C3 C2 C1 0.0(5) .
C4 C3 C2 C1 -179.1(4) .
N1 C1 C2 C3 0.3(6) .
C17 C1 C2 C3 175.6(8) .
C8 C7 C6 C5 -1.3(7) .
C10 C7 C6 C5 179.0(4) .
C7 C6 C5 C4 0.5(7) .
C9 C4 C5 C6 0.9(6) .
C3 C4 C5 C6 178.3(4) .
C10' N2' C11' C12' 1.1(8) .
N2' C11' C12' C8' -1.7(9) .
C11' C12' C8' C9' 1.1(8) .
C11' C12' C8' C7' -176.7(5) .
C9' C8' C7' C6' 179.6(6) .
C12' C8' C7' C6' -2.7(9) .
C8' C7' C6' C3' 177.7(4) .
C7' C6' C3' C4' -178.1(6) .
C7' C6' C3' C2' 0.2(9) .
C2' C3' C4' C5' -0.2(8) .
C6' C3' C4' C5' 178.3(5) .
C3' C4' C5' N1' 0.8(9) .
C4' C5' N1' C1' -0.7(10) .
C11' N2' C10' C9' 0.0(8) .
C12' C8' C9' C10' 0.0(8) .
C7' C8' C9' C10' 178.0(5) .
N2' C10' C9' C8' -0.6(8) .
C4' C3' C2' C1' -0.6(9) .
C6' C3' C2' C1' -178.9(6) .
C5' N1' C1' C2' -0.1(12) .
C3' C2' C1' N1' 0.8(12) .
C1S O1S C1S C2S 2.6(12) 2
C2S O2S C2S C1S 2.6(12) 2
O1S C1S C2S O2S -5(2) .
